data_4021918
loop_
_publ_author_name
'Peter R. Schreiner'
'Natalie A. Fokina'
'Boryslav A. Tkachenko'
'Heike Hausmann'
'Michael Serafin'
'Jeremy E. P. Dahl'
'Shenggao Liu'
'Robert M. K. Carlson'
'Andrey A. Fokin'

_publ_section_title
;
 Functionalized Nanodiamonds: Triamantane and [121]Tetramantane
;
_journal_name_full 'Journal of Organic Chemistry'
_journal_page_first 6709
_journal_page_last 6720
_journal_paper_doi 10.1021/jo052646l
_journal_volume 71
_journal_year 2006
_chemical_formula_moiety 'C26 H32 O2'
_chemical_formula_sum 'C26 H32 O2'
_chemical_formula_weight 376.54
_chemical_name_common 6,16-Diacetyl-Tetramantan
_chemical_name_systematic
;
?
;
_space_group_IT_number 14
_symmetry_cell_setting monoclinic
_symmetry_space_group_name_Hall '-P 2ybc'
_symmetry_space_group_name_H-M 'P 1 21/c 1'
_atom_sites_solution_hydrogens geom
_atom_sites_solution_primary direct
_atom_sites_solution_secondary difmap
_audit_creation_method 'WinGX routine CIF_UPDATE'
_cell_angle_alpha 90
_cell_angle_beta 99.09(3)
_cell_angle_gamma 90
_cell_formula_units_Z 2
_cell_length_a 9.614(2)
_cell_length_b 8.0531(18)
_cell_length_c 12.265(3)
_cell_measurement_temperature 183(2)
_cell_measurement_theta_max 28.08
_cell_measurement_theta_min 3.69
_cell_volume 937.7(4)
_computing_cell_refinement 'STOE IPDS Software (1997)'
_computing_data_collection 'STOE IPDS Software (1997)'
_computing_data_reduction 'STOE IPDS Software (1997)'
_computing_molecular_graphics 'ORTEP-3 (Farrugia, 1999)'
_computing_publication_material 'WinGX (Farrugia, 1999)'
_computing_structure_refinement 'SHELXL-97 (Sheldrick, 1997)'
_computing_structure_solution 'SHELXS-86 (Sheldrick, 1986)'
_diffrn_ambient_temperature 183(2)
_diffrn_measured_fraction_theta_full 0.909
_diffrn_measured_fraction_theta_max 0.909
_diffrn_measurement_device_type 'STOE IPDS'
_diffrn_radiation_monochromator graphite
_diffrn_radiation_type MoK\a
_diffrn_radiation_wavelength 0.71073
_diffrn_reflns_av_R_equivalents 0.0845
_diffrn_reflns_av_unetI/netI 0.0611
_diffrn_reflns_limit_h_max 12
_diffrn_reflns_limit_h_min -12
_diffrn_reflns_limit_k_max 10
_diffrn_reflns_limit_k_min -10
_diffrn_reflns_limit_l_max 16
_diffrn_reflns_limit_l_min -16
_diffrn_reflns_number 7920
_diffrn_reflns_theta_full 28.08
_diffrn_reflns_theta_max 28.08
_diffrn_reflns_theta_min 3.69
_exptl_absorpt_coefficient_mu 0.082
_exptl_absorpt_correction_type none
_exptl_crystal_colour colorless
_exptl_crystal_density_diffrn 1.334
_exptl_crystal_density_method 'not measured'
_exptl_crystal_description cube
_exptl_crystal_F_000 408
_exptl_crystal_size_max 0.28
_exptl_crystal_size_mid 0.24
_exptl_crystal_size_min 0.2
_refine_diff_density_max 0.229
_refine_diff_density_min -0.275
_refine_diff_density_rms 0.058
_refine_ls_extinction_coef 0.12(3)
_refine_ls_extinction_expression Fc^*^=kFc[1+0.001xFc^2^\l^3^/sin(2\q)]^-1/4^
_refine_ls_extinction_method SHELXL
_refine_ls_goodness_of_fit_ref 1.153
_refine_ls_hydrogen_treatment mixed
_refine_ls_matrix_type full
_refine_ls_number_parameters 182
_refine_ls_number_reflns 2081
_refine_ls_number_restraints 0
_refine_ls_restrained_S_all 1.153
_refine_ls_R_factor_all 0.1023
_refine_ls_R_factor_gt 0.0621
_refine_ls_shift/su_max 0
_refine_ls_shift/su_mean 0
_refine_ls_structure_factor_coef Fsqd
_refine_ls_weighting_details
;
calc w=1/[\s^2^(Fo^2^)+(0.0900P)^2^+0.0000P] where
P=(Fo^2^+2Fc^2^)/3
;
_refine_ls_weighting_scheme calc
_refine_ls_wR_factor_gt 0.162
_refine_ls_wR_factor_ref 0.185
_reflns_number_gt 1185
_reflns_number_total 2081
_reflns_threshold_expression >2sigma(I)
_cod_data_source_file jo052646lsi20051227_032300_2.cif
_cod_original_sg_symbol_H-M 'P 21/c'
_cod_database_code 4021918

loop_
_symmetry_equiv_pos_as_xyz
'x, y, z'
'x, -y+1/2, z+1/2'
'-x, -y, -z'
'-x, y-1/2, -z-1/2'

loop_
_atom_site_label
_atom_site_type_symbol
_atom_site_fract_x
_atom_site_fract_y
_atom_site_fract_z
_atom_site_U_iso_or_equiv
_atom_site_adp_type
_atom_site_occupancy
_atom_site_symmetry_multiplicity
_atom_site_calc_flag
_atom_site_refinement_flags
C1 C 0.9569(2) 0.1175(3) 0.90987(16) 0.0327(6) Uani 1 1 d .
C2 C 0.8518(2) -0.0118(3) 0.94151(16) 0.0321(5) Uani 1 1 d .
C3 C 1.1070(3) 0.0473(3) 0.93322(17) 0.0343(6) Uani 1 1 d .
C4 C 0.9442(3) 0.2786(3) 0.97486(18) 0.0349(6) Uani 1 1 d .
C5 C 0.7021(3) 0.0583(3) 0.91702(18) 0.0368(6) Uani 1 1 d .
C6 C 0.6892(3) 0.2195(3) 0.98357(18) 0.0361(6) Uani 1 1 d .
C7 C 0.9860(3) 0.2408(3) 1.09929(18) 0.0375(6) Uani 1 1 d .
C8 C 0.8642(3) -0.1725(3) 0.87631(19) 0.0393(6) Uani 1 1 d .
C9 C 1.1192(3) -0.1138(3) 0.86827(16) 0.0361(6) Uani 1 1 d .
C10 C 0.7942(3) 0.3470(3) 0.95037(19) 0.0381(6) Uani 1 1 d .
C11 C 0.5393(3) 0.2864(3) 0.9591(2) 0.0421(6) Uani 1 1 d .
C12 C 0.7302(3) 0.1805(3) 1.10749(19) 0.0406(6) Uani 1 1 d .
C13 C 0.4769(3) 0.3306(4) 0.8418(2) 0.0597(8) Uani 1 1 d .
H13A H 0.3774 0.3488 0.8372 0.155(13) Uiso 1 1 calc R
H13B H 0.4928 0.2413 0.7934 0.155(13) Uiso 1 1 calc R
H13C H 0.5207 0.4299 0.8202 0.155(13) Uiso 1 1 calc R
O1 O 0.4695(2) 0.3045(2) 1.03222(16) 0.0546(6) Uani 1 1 d .
H1 H 1.012(3) 0.363(3) 0.948(2) 0.039(6) Uiso 1 1 d .
H2 H 1.179(3) 0.135(3) 0.911(2) 0.042(7) Uiso 1 1 d .
H3 H 0.932(3) 0.146(3) 0.824(2) 0.038(6) Uiso 1 1 d .
H4 H 0.973(3) 0.348(3) 1.141(2) 0.039(6) Uiso 1 1 d .
H5 H 0.629(3) -0.028(3) 0.938(2) 0.042(7) Uiso 1 1 d .
H6 H 0.767(3) 0.374(3) 0.865(2) 0.043(7) Uiso 1 1 d .
H7 H 0.839(3) -0.141(3) 0.794(2) 0.047(7) Uiso 1 1 d .
H8 H 1.092(3) -0.092(3) 0.783(2) 0.047(7) Uiso 1 1 d .
H9 H 0.677(3) 0.077(3) 0.834(2) 0.042(7) Uiso 1 1 d .
H10 H 0.662(3) 0.094(4) 1.135(2) 0.051(7) Uiso 1 1 d .
H11 H 0.785(3) 0.456(4) 0.996(2) 0.051(8) Uiso 1 1 d .
H12 H 0.723(3) 0.286(4) 1.153(2) 0.055(8) Uiso 1 1 d .
H13 H 0.797(3) -0.265(4) 0.899(2) 0.054(8) Uiso 1 1 d .

loop_
_atom_site_aniso_label
_atom_site_aniso_U_11
_atom_site_aniso_U_22
_atom_site_aniso_U_33
_atom_site_aniso_U_23
_atom_site_aniso_U_13
_atom_site_aniso_U_12
C1 0.0354(15) 0.0359(12) 0.0273(9) 0.0032(8) 0.0065(9) -0.0003(9)
C2 0.0313(15) 0.0349(11) 0.0298(10) -0.0002(8) 0.0041(9) -0.0019(9)
C3 0.0342(16) 0.0382(12) 0.0317(10) 0.0029(8) 0.0092(9) -0.0013(9)
C4 0.0354(15) 0.0347(11) 0.0350(11) 0.0004(8) 0.0065(9) -0.0032(10)
C5 0.0360(16) 0.0404(12) 0.0340(11) -0.0007(9) 0.0050(10) -0.0030(10)
C6 0.0341(16) 0.0392(12) 0.0355(11) 0.0012(9) 0.0074(9) -0.0003(10)
C7 0.0387(18) 0.0383(12) 0.0344(11) -0.0078(9) 0.0027(10) -0.0001(9)
C8 0.0414(17) 0.0400(13) 0.0352(11) -0.0058(9) 0.0017(10) -0.0007(10)
C9 0.0375(16) 0.0443(13) 0.0268(10) 0.0001(9) 0.0060(9) 0.0024(10)
C10 0.0391(17) 0.0372(12) 0.0379(11) 0.0026(9) 0.0061(10) -0.0002(10)
C11 0.0404(17) 0.0388(12) 0.0486(13) 0.0003(10) 0.0121(11) -0.0013(11)
C12 0.0424(17) 0.0464(14) 0.0350(11) 0.0013(10) 0.0119(10) 0.0028(11)
C13 0.044(2) 0.077(2) 0.0548(16) 0.0024(14) -0.0038(13) 0.0166(14)
O1 0.0469(14) 0.0579(11) 0.0636(12) 0.0106(9) 0.0229(9) 0.0074(9)

loop_
_atom_type_symbol
_atom_type_description
_atom_type_scat_dispersion_real
_atom_type_scat_dispersion_imag
_atom_type_scat_source
C C 0.003 0.002 'International Tables Vol C Tables 4.2.6.8 and 6.1.1.4'
O O 0.011 0.006 'International Tables Vol C Tables 4.2.6.8 and 6.1.1.4'
H H 0 0 'International Tables Vol C Tables 4.2.6.8 and 6.1.1.4'

loop_
_geom_angle_atom_site_label_1
_geom_angle_atom_site_label_2
_geom_angle_atom_site_label_3
_geom_angle
_geom_angle_site_symmetry_1
_geom_angle_site_symmetry_3
C3 C1 C4 111.31(19) . .
C3 C1 C2 109.77(18) . .
C4 C1 C2 109.30(17) . .
C5 C2 C8 110.89(19) . .
C5 C2 C1 109.54(18) . .
C8 C2 C1 109.27(17) . .
C5 C2 C3 110.35(18) . 3_757
C8 C2 C3 109.37(18) . 3_757
C1 C2 C3 107.35(18) . 3_757
C1 C3 C9 111.18(19) . .
C1 C3 C2 109.79(17) . 3_757
C9 C3 C2 109.23(17) . 3_757
C10 C4 C1 110.59(19) . .
C10 C4 C7 110.77(19) . .
C1 C4 C7 108.44(18) . .
C2 C5 C6 110.93(19) . .
C11 C6 C10 110.58(19) . .
C11 C6 C12 110.71(19) . .
C10 C6 C12 108.7(2) . .
C11 C6 C5 110.2(2) . .
C10 C6 C5 107.98(18) . .
C12 C6 C5 108.65(19) . .
C8 C7 C9 110.4(2) 3_757 3_757
C8 C7 C4 110.75(19) 3_757 .
C9 C7 C4 107.95(19) 3_757 .
C7 C8 C2 110.49(19) 3_757 .
C12 C9 C7 111.0(2) 3_757 3_757
C12 C9 C3 110.1(2) 3_757 .
C7 C9 C3 108.71(17) 3_757 .
C4 C10 C6 110.23(19) . .
O1 C11 C13 119.6(3) . .
O1 C11 C6 120.9(2) . .
C13 C11 C6 119.5(2) . .
C9 C12 C6 110.54(19) 3_757 .

loop_
_geom_bond_atom_site_label_1
_geom_bond_atom_site_label_2
_geom_bond_distance
_geom_bond_site_symmetry_2
C1 C3 1.534(3) .
C1 C4 1.537(3) .
C1 C2 1.543(3) .
C2 C5 1.530(3) .
C2 C8 1.536(3) .
C2 C3 1.551(3) 3_757
C3 C9 1.537(3) .
C3 C2 1.551(3) 3_757
C4 C10 1.529(4) .
C4 C7 1.546(3) .
C5 C6 1.549(3) .
C6 C11 1.523(4) .
C6 C10 1.539(3) .
C6 C12 1.541(3) .
C7 C8 1.527(4) 3_757
C7 C9 1.534(3) 3_757
C8 C7 1.527(4) 3_757
C9 C12 1.528(4) 3_757
C9 C7 1.534(3) 3_757
C11 O1 1.211(3) .
C11 C13 1.511(4) .
C12 C9 1.528(4) 3_757
